data_1554637
loop_
_publ_author_name
'Qu, Lang'
'Li, Chunbo'
'Shen, Guangyu'
'Gou, Fei'
'Song, Jintong'
'Wang, Man'
'Xu, Xuemei'
'Zhou, Xiangge'
'Xiang, Haifeng'

_publ_section_title
;
 Syntheses, crystal structures, chirality and aggregation-induced
 phosphorescence of stacked binuclear platinum(ii) complexes with bridging
 Salen ligands
;
_journal_issue 6
_journal_name_full 'Materials Chemistry Frontiers'
_journal_page_first 1199
_journal_paper_doi 10.1039/C9QM00105K
_journal_volume 3
_journal_year 2019
_chemical_absolute_configuration ad
_chemical_formula_moiety 'C42 H36 N4 O2 Pt2, C H2 Cl2'
_chemical_formula_sum 'C43 H38 Cl2 N4 O2 Pt2'
_chemical_formula_weight 1103.85
_space_group_crystal_system orthorhombic
_space_group_IT_number 19
_space_group_name_Hall 'P 2ac 2ab'
_space_group_name_H-M_alt 'P 21 21 21'
_atom_sites_solution_hydrogens geom
_atom_sites_solution_primary direct
_audit_creation_date 2016-09-22
_audit_creation_method
;
Olex2 1.2
(compiled 2016.09.09 svn.r3337 for OlexSys, GUI svn.r5227)
;
_audit_update_record
;
2017-12-07 deposited with the CCDC.	2019-04-18 downloaded from the CCDC.
;
_cell_angle_alpha 90
_cell_angle_beta 90
_cell_angle_gamma 90
_cell_formula_units_Z 4
_cell_length_a 11.0565(5)
_cell_length_b 16.7748(6)
_cell_length_c 20.3659(9)
_cell_measurement_reflns_used 4758
_cell_measurement_temperature 294.0(2)
_cell_measurement_theta_max 26.9960
_cell_measurement_theta_min 3.7230
_cell_volume 3777.3(3)
_computing_cell_refinement
;
CrysAlisPro, Agilent Technologies,
Version 1.171.37.35 (release 13-08-2014 CrysAlis171 .NET)
(compiled Aug 13 2014,18:06:01)
;
_computing_data_collection
;
CrysAlisPro, Agilent Technologies,
Version 1.171.37.35 (release 13-08-2014 CrysAlis171 .NET)
(compiled Aug 13 2014,18:06:01)
;
_computing_data_reduction
;
CrysAlisPro, Agilent Technologies,
Version 1.171.37.35 (release 13-08-2014 CrysAlis171 .NET)
(compiled Aug 13 2014,18:06:01)
;
_computing_molecular_graphics 'Olex2 (Dolomanov et al., 2009)'
_computing_publication_material 'Olex2 (Dolomanov et al., 2009)'
_computing_structure_refinement 'ShelXL (Sheldrick, 2015)'
_computing_structure_solution 'ShelXT (Sheldrick, 2015)'
_diffrn_ambient_environment air
_diffrn_ambient_temperature 294.0(2)
_diffrn_detector 'CCD plate'
_diffrn_detector_area_resol_mean 15.9595
_diffrn_detector_type EosS2
_diffrn_measured_fraction_theta_full 0.996
_diffrn_measured_fraction_theta_max 0.996
_diffrn_measurement_details
;
#__ type_ start__ end____ width___ exp.time_
  1 omega  -25.00  108.00   1.0000    7.9100
omega____ theta____ kappa____ phi______ frames
    -       26.3202   38.0000  150.0000 133

#__ type_ start__ end____ width___ exp.time_
  2 omega  -20.00   57.00   1.0000    7.9100
omega____ theta____ kappa____ phi______ frames
    -       26.3202  -99.0000  -90.0000 77

#__ type_ start__ end____ width___ exp.time_
  3 omega  -18.00    8.00   1.0000    7.9100
omega____ theta____ kappa____ phi______ frames
    -      -27.3358  -99.0000  120.0000 26
;
_diffrn_measurement_device 'four-circle diffractometer'
_diffrn_measurement_device_type 'New Gemini, Dual, Cu at zero, EosS2'
_diffrn_measurement_method '\w scans'
_diffrn_orient_matrix_UB_11 -0.0094812000
_diffrn_orient_matrix_UB_12 -0.0096404000
_diffrn_orient_matrix_UB_13 -0.0335083000
_diffrn_orient_matrix_UB_21 -0.0172098000
_diffrn_orient_matrix_UB_22 -0.0391877000
_diffrn_orient_matrix_UB_23 0.0091125000
_diffrn_orient_matrix_UB_31 -0.0610928000
_diffrn_orient_matrix_UB_32 0.0125744000
_diffrn_orient_matrix_UB_33 0.0026627000
_diffrn_radiation_monochromator graphite
_diffrn_radiation_probe x-ray
_diffrn_radiation_type MoK\a
_diffrn_radiation_wavelength 0.71073
_diffrn_reflns_av_R_equivalents 0.0390
_diffrn_reflns_av_unetI/netI 0.0594
_diffrn_reflns_Laue_measured_fraction_full 0.996
_diffrn_reflns_Laue_measured_fraction_max 0.996
_diffrn_reflns_limit_h_max 12
_diffrn_reflns_limit_h_min -11
_diffrn_reflns_limit_k_max 19
_diffrn_reflns_limit_k_min -7
_diffrn_reflns_limit_l_max 17
_diffrn_reflns_limit_l_min -23
_diffrn_reflns_number 11004
_diffrn_reflns_point_group_measured_fraction_full 0.953
_diffrn_reflns_point_group_measured_fraction_max 0.953
_diffrn_reflns_theta_full 24.401
_diffrn_reflns_theta_max 24.401
_diffrn_reflns_theta_min 3.522
_diffrn_source 'Enhance (Mo) X-ray Source'
_exptl_absorpt_coefficient_mu 7.584
_exptl_absorpt_correction_T_max 1.00000
_exptl_absorpt_correction_T_min 0.42018
_exptl_absorpt_correction_type multi-scan
_exptl_absorpt_process_details
;
CrysAlisPro, Agilent Technologies,
Version 1.171.37.35 (release 13-08-2014 CrysAlis171 .NET)
(compiled Aug 13 2014,18:06:01)
Empirical absorption correction using spherical harmonics,
 implemented in SCALE3 ABSPACK scaling algorithm.
;
_exptl_crystal_colour 'clear reddish red'
_exptl_crystal_colour_lustre clear
_exptl_crystal_colour_modifier reddish
_exptl_crystal_colour_primary red
_exptl_crystal_density_diffrn 1.941
_exptl_crystal_description block
_exptl_crystal_F_000 2120
_exptl_crystal_size_max 0.5
_exptl_crystal_size_mid 0.4
_exptl_crystal_size_min 0.3
_refine_diff_density_max 2.532
_refine_diff_density_min -1.069
_refine_diff_density_rms 0.126
_refine_ls_abs_structure_details
;
 Flack x determined using 2101 quotients [(I+)-(I-)]/[(I+)+(I-)]
 (Parsons, Flack and Wagner, Acta Cryst. B69 (2013) 249-259).
;
_refine_ls_abs_structure_Flack -0.024(9)
_refine_ls_extinction_method none
_refine_ls_goodness_of_fit_ref 1.083
_refine_ls_hydrogen_treatment constr
_refine_ls_matrix_type full
_refine_ls_number_parameters 478
_refine_ls_number_reflns 5923
_refine_ls_number_restraints 0
_refine_ls_restrained_S_all 1.083
_refine_ls_R_factor_all 0.0410
_refine_ls_R_factor_gt 0.0362
_refine_ls_shift/su_max 0.000
_refine_ls_shift/su_mean 0.000
_refine_ls_structure_factor_coef Fsqd
_refine_ls_weighting_details 'w=1/[\s^2^(Fo^2^)+(0.0324P)^2^+1.0397P] where P=(Fo^2^+2Fc^2^)/3'
_refine_ls_weighting_scheme calc
_refine_ls_wR_factor_gt 0.0807
_refine_ls_wR_factor_ref 0.0840
_reflns_Friedel_coverage 0.703
_reflns_Friedel_fraction_full 0.898
_reflns_Friedel_fraction_max 0.898
_reflns_number_gt 5512
_reflns_number_total 5923
_reflns_threshold_expression 'I > 2\s(I)'
_cod_data_source_file c9qm00105k2.cif
_cod_data_source_block zxg-s-cy-mo
_cod_database_code 1554637
_shelx_space_group_comment
;
The symmetry employed for this shelxl refinement is uniquely defined
by the following loop, which should always be used as a source of
symmetry information in preference to the above space-group names.
They are only intended as comments.
;
_reflns_odcompleteness_completeness 99.56
_reflns_odcompleteness_iscentric 1
_reflns_odcompleteness_theta 26.32
_olex2_refinement_description
;
1. Fixed Uiso
 At 1.2 times of:
  All C(H) groups, All C(H,H) groups
2.a Ternary CH refined with riding coordinates:
 C00J(H00J), C00N(H00N)
2.b Secondary CH2 refined with riding coordinates:
 C00S(H00A,H00B), C00X(H00C,H00F), C010(H01A,H01B), C015(H01C,H01D), C8(H8A,H8B)
2.c Aromatic/amide H refined with riding coordinates:
 C00D(H00D), C00E(H00E), C00K(H00K), C00O(H00O), C00P(H00P), C00Q(H00Q),
 C00U(H00U), C00V(H00V), C00W(H00W), C00Y(H00Y), C00Z(H00Z), C011(H011),
 C012(H012), C013(H013), C014(H014), C016(H016), C017(H017), C018(H018),
 C019(H019), C01A(H01E), C01B(H01F), C01C(H01G), C01D(H01H), C01E(H01I),
 C01F(H01J), C01G(H01K)
;
_shelx_shelxl_version_number 2014/7
_olex2_date_sample_data_collection 2016-09-20
_olex2_submission_special_instructions 'No special instructions were received'

loop_
_space_group_symop_operation_xyz
'x, y, z'
'-x+1/2, -y, z+1/2'
'-x, y+1/2, -z+1/2'
'x+1/2, -y+1/2, -z'

loop_
_atom_site_label
_atom_site_type_symbol
_atom_site_fract_x
_atom_site_fract_y
_atom_site_fract_z
_atom_site_U_iso_or_equiv
_atom_site_adp_type
_atom_site_occupancy
_atom_site_site_symmetry_order
_atom_site_calc_flag
_atom_site_refinement_flags_posn
Pt01 Pt 0.52416(4) 0.57693(3) 0.52329(2) 0.03218(15) Uani 1 1 d .
Pt02 Pt 0.19449(5) 0.44205(3) 0.45979(3) 0.03777(16) Uani 1 1 d .
Cl00 Cl 0.2705(5) 0.1626(3) 0.6144(3) 0.0930(18) Uani 1 1 d .
O004 O 0.5298(9) 0.5041(5) 0.4415(5) 0.043(2) Uani 1 1 d .
O005 O 0.3306(11) 0.3697(6) 0.4901(6) 0.064(3) Uani 1 1 d .
N006 N 0.3683(9) 0.6262(6) 0.4890(6) 0.034(3) Uani 1 1 d .
N007 N 0.2107(9) 0.5104(6) 0.5414(6) 0.034(3) Uani 1 1 d .
C008 C 0.6653(10) 0.5178(7) 0.5637(6) 0.020(3) Uani 1 1 d .
N009 N 0.5550(11) 0.6475(8) 0.6001(7) 0.054(4) Uani 1 1 d .
N00A N 0.1981(10) 0.3869(6) 0.3729(6) 0.039(3) Uani 1 1 d .
Cl1 Cl 0.0919(7) 0.2789(5) 0.6438(7) 0.199(5) Uani 1 1 d .
C00C C 0.3935(12) 0.5802(9) 0.3766(7) 0.040(3) Uani 1 1 d .
C00D C -0.1441(12) 0.5582(9) 0.4108(8) 0.051(4) Uani 1 1 d .
H00D H -0.2054 0.5870 0.4312 0.061 Uiso 1 1 calc R
C00E C 0.3347(13) 0.6218(8) 0.4304(7) 0.040(4) Uani 1 1 d .
H00E H 0.2634 0.6484 0.4201 0.048 Uiso 1 1 calc R
C00F C 0.4830(13) 0.5191(9) 0.3857(7) 0.045(4) Uani 1 1 d .
C00G C 0.7001(12) 0.5426(8) 0.6221(8) 0.046(4) Uani 1 1 d .
C00H C 0.0309(14) 0.4696(8) 0.3527(7) 0.039(3) Uani 1 1 d .
C00I C 0.0466(12) 0.4909(8) 0.4185(7) 0.036(3) Uani 1 1 d .
C00J C 0.1688(11) 0.5943(7) 0.5388(7) 0.035(3) Uani 1 1 d .
H00J H 0.1219 0.6016 0.4984 0.042 Uiso 1 1 calc R
C00K C 0.2807(12) 0.4928(8) 0.5891(7) 0.041(4) Uani 1 1 d .
H00K H 0.2817 0.5299 0.6230 0.049 Uiso 1 1 calc R
C00L C 0.3598(13) 0.4238(8) 0.5993(7) 0.040(3) Uani 1 1 d .
C00M C 0.3818(13) 0.3681(8) 0.5490(8) 0.042(4) Uani 1 1 d .
C00N C 0.2748(11) 0.6534(7) 0.5377(7) 0.033(3) Uani 1 1 d .
H00N H 0.3122 0.6533 0.5814 0.039 Uiso 1 1 calc R
C00O C -0.0479(12) 0.5347(8) 0.4463(8) 0.048(4) Uani 1 1 d .
H00O H -0.0442 0.5479 0.4906 0.058 Uiso 1 1 calc R
C00P C 0.7104(12) 0.4528(8) 0.5384(8) 0.050(4) Uani 1 1 d .
H00P H 0.6815 0.4357 0.4979 0.060 Uiso 1 1 calc R
C00Q C 0.5131(13) 0.4747(8) 0.3308(7) 0.043(4) Uani 1 1 d .
H00Q H 0.5706 0.4346 0.3355 0.051 Uiso 1 1 calc R
C00R C 0.6476(12) 0.6170(8) 0.6426(7) 0.038(3) Uani 1 1 d .
C00S C 0.1400(14) 0.7615(9) 0.5808(7) 0.048(4) Uani 1 1 d .
H00A H 0.1861 0.7653 0.6212 0.058 Uiso 1 1 calc R
H00B H 0.1055 0.8135 0.5718 0.058 Uiso 1 1 calc R
C00T C 0.1181(13) 0.4098(9) 0.3272(8) 0.046(4) Uani 1 1 d .
C00U C 0.5522(14) 0.7671(9) 0.6679(8) 0.050(4) Uani 1 1 d .
H00U H 0.5220 0.8179 0.6759 0.060 Uiso 1 1 calc R
C00V C 0.5122(12) 0.7242(7) 0.6124(8) 0.041(3) Uani 1 1 d .
H00V H 0.4568 0.7474 0.5838 0.049 Uiso 1 1 calc R
C00W C 0.2836(14) 0.3316(9) 0.3554(9) 0.054(4) Uani 1 1 d .
H00W H 0.3404 0.3160 0.3866 0.065 Uiso 1 1 calc R
C00X C 0.2243(12) 0.7380(7) 0.5247(7) 0.038(3) Uani 1 1 d .
H00C H 0.2904 0.7759 0.5216 0.045 Uiso 1 1 calc R
H00F H 0.1804 0.7387 0.4835 0.045 Uiso 1 1 calc R
C00Y C 0.4208(13) 0.4199(9) 0.6588(8) 0.051(4) Uani 1 1 d .
H00Y H 0.4053 0.4578 0.6910 0.061 Uiso 1 1 calc R
C00Z C 0.7880(13) 0.4999(10) 0.6574(9) 0.058(5) Uani 1 1 d .
H00Z H 0.8128 0.5176 0.6985 0.070 Uiso 1 1 calc R
C010 C 0.0876(13) 0.6167(9) 0.5974(8) 0.045(4) Uani 1 1 d .
H01A H 0.0204 0.5796 0.6002 0.054 Uiso 1 1 calc R
H01B H 0.1337 0.6128 0.6378 0.054 Uiso 1 1 calc R
C011 C 0.2887(17) 0.2989(10) 0.2946(9) 0.062(5) Uani 1 1 d .
H011 H 0.3489 0.2622 0.2845 0.074 Uiso 1 1 calc R
C012 C -0.1542(15) 0.5407(9) 0.3445(9) 0.058(5) Uani 1 1 d .
H012 H -0.2192 0.5599 0.3202 0.070 Uiso 1 1 calc R
C013 C 0.6832(13) 0.6630(10) 0.6978(7) 0.049(4) Uani 1 1 d .
H013 H 0.7417 0.6428 0.7261 0.059 Uiso 1 1 calc R
C014 C 0.5247(17) 0.3049(10) 0.6231(10) 0.067(5) Uani 1 1 d .
H014 H 0.5796 0.2640 0.6310 0.080 Uiso 1 1 calc R
C015 C 0.0393(13) 0.7016(9) 0.5896(8) 0.051(4) Uani 1 1 d .
H01C H -0.0140 0.7037 0.5518 0.061 Uiso 1 1 calc R
H01D H -0.0077 0.7157 0.6281 0.061 Uiso 1 1 calc R
C016 C 0.3434(14) 0.5905(11) 0.3138(8) 0.059(5) Uani 1 1 d .
H016 H 0.2840 0.6290 0.3074 0.071 Uiso 1 1 calc R
C017 C 0.2039(15) 0.3203(9) 0.2473(9) 0.058(4) Uani 1 1 d .
H017 H 0.2045 0.2975 0.2057 0.069 Uiso 1 1 calc R
C018 C 0.5047(16) 0.3600(10) 0.6708(9) 0.066(5) Uani 1 1 d .
H018 H 0.5462 0.3578 0.7104 0.080 Uiso 1 1 calc R
C019 C 0.4646(15) 0.4861(10) 0.2714(8) 0.054(4) Uani 1 1 d .
H019 H 0.4879 0.4539 0.2365 0.064 Uiso 1 1 calc R
C01A C -0.0681(14) 0.4953(8) 0.3157(8) 0.049(4) Uani 1 1 d .
H01E H -0.0748 0.4814 0.2716 0.059 Uiso 1 1 calc R
C01B C 0.6349(16) 0.7346(10) 0.7103(8) 0.054(4) Uani 1 1 d .
H01F H 0.6576 0.7624 0.7479 0.065 Uiso 1 1 calc R
C01C C 0.8366(15) 0.4328(10) 0.6312(10) 0.069(5) Uani 1 1 d .
H01G H 0.8939 0.4037 0.6545 0.083 Uiso 1 1 calc R
C01D C 0.1187(15) 0.3770(10) 0.2645(8) 0.053(4) Uani 1 1 d .
H01H H 0.0614 0.3933 0.2339 0.064 Uiso 1 1 calc R
C01E C 0.4658(15) 0.3080(9) 0.5633(9) 0.061(5) Uani 1 1 d .
H01I H 0.4823 0.2693 0.5319 0.073 Uiso 1 1 calc R
C01F C 0.7996(16) 0.4081(10) 0.5692(9) 0.066(5) Uani 1 1 d .
H01J H 0.8332 0.3634 0.5491 0.079 Uiso 1 1 calc R
C01G C 0.3805(15) 0.5449(12) 0.2620(8) 0.065(5) Uani 1 1 d .
H01K H 0.3487 0.5539 0.2203 0.077 Uiso 1 1 calc R
C8 C 0.156(2) 0.2212(13) 0.5810(11) 0.099(8) Uani 1 1 d .
H8A H 0.0952 0.1876 0.5611 0.119 Uiso 1 1 calc R
H8B H 0.1896 0.2557 0.5473 0.119 Uiso 1 1 calc R

loop_
_atom_site_aniso_label
_atom_site_aniso_U_11
_atom_site_aniso_U_22
_atom_site_aniso_U_33
_atom_site_aniso_U_23
_atom_site_aniso_U_13
_atom_site_aniso_U_12
Pt01 0.0328(3) 0.0385(3) 0.0252(3) 0.0052(2) -0.0017(2) -0.0008(2)
Pt02 0.0405(3) 0.0403(3) 0.0326(3) -0.0014(3) -0.0019(3) -0.0048(2)
Cl00 0.088(4) 0.081(3) 0.109(5) 0.003(4) -0.015(3) -0.015(3)
O004 0.042(5) 0.055(6) 0.032(6) -0.009(5) -0.003(5) 0.011(5)
O005 0.088(8) 0.042(5) 0.062(9) -0.026(6) 0.028(7) -0.012(6)
N006 0.033(6) 0.040(6) 0.027(7) 0.000(5) 0.000(5) -0.002(5)
N007 0.039(6) 0.032(5) 0.030(7) -0.003(5) -0.005(6) -0.002(5)
C008 0.023(6) 0.023(6) 0.013(6) 0.003(5) -0.003(5) 0.000(5)
N009 0.049(8) 0.071(9) 0.040(8) 0.008(7) -0.009(6) 0.009(7)
N00A 0.037(6) 0.039(6) 0.039(7) -0.001(6) 0.004(6) -0.007(6)
Cl1 0.115(6) 0.122(6) 0.359(16) -0.079(8) 0.060(8) 0.004(5)
C00C 0.043(8) 0.055(9) 0.023(7) 0.006(8) 0.005(6) 0.006(7)
C00D 0.033(7) 0.050(9) 0.069(12) -0.007(9) -0.014(8) 0.002(7)
C00E 0.053(9) 0.035(7) 0.032(9) 0.014(7) -0.008(7) -0.008(7)
C00F 0.038(8) 0.062(9) 0.036(9) -0.001(8) -0.002(7) -0.012(8)
C00G 0.028(7) 0.053(9) 0.058(11) 0.025(8) 0.009(8) 0.005(7)
C00H 0.046(8) 0.036(7) 0.036(9) 0.004(6) -0.008(8) -0.006(7)
C00I 0.036(8) 0.041(7) 0.033(9) -0.003(7) 0.000(6) -0.014(6)
C00J 0.033(7) 0.035(6) 0.038(8) -0.007(7) 0.004(6) 0.000(5)
C00K 0.049(9) 0.040(8) 0.034(9) 0.009(7) 0.002(7) -0.006(7)
C00L 0.057(8) 0.038(7) 0.025(7) 0.010(7) -0.004(7) -0.007(7)
C00M 0.049(9) 0.045(8) 0.032(9) 0.007(8) -0.005(7) -0.010(7)
C00N 0.044(7) 0.035(6) 0.020(7) 0.006(6) 0.004(6) -0.002(6)
C00O 0.043(9) 0.046(8) 0.055(11) -0.013(8) 0.001(8) -0.006(7)
C00P 0.043(8) 0.057(8) 0.050(10) 0.007(9) -0.002(8) 0.007(7)
C00Q 0.048(9) 0.045(8) 0.035(9) -0.011(7) 0.009(8) 0.003(7)
C00R 0.035(7) 0.048(8) 0.029(8) 0.012(7) -0.001(7) -0.006(7)
C00S 0.055(9) 0.054(9) 0.035(9) -0.011(8) -0.006(8) 0.022(8)
C00T 0.041(8) 0.053(9) 0.044(10) 0.002(8) -0.005(7) -0.015(7)
C00U 0.061(11) 0.042(8) 0.047(11) -0.003(8) -0.003(9) -0.004(8)
C00V 0.033(8) 0.037(7) 0.053(10) 0.002(7) 0.005(7) -0.001(6)
C00W 0.046(9) 0.064(10) 0.053(11) 0.005(9) 0.005(8) -0.003(8)
C00X 0.043(8) 0.043(7) 0.027(8) -0.001(7) 0.006(7) 0.002(6)
C00Y 0.062(9) 0.047(9) 0.043(9) 0.016(8) -0.006(8) -0.004(8)
C00Z 0.040(9) 0.078(11) 0.057(12) 0.008(10) -0.014(8) -0.004(9)
C010 0.044(8) 0.051(9) 0.039(9) 0.000(8) 0.012(8) -0.007(7)
C011 0.070(12) 0.059(10) 0.057(12) -0.021(9) 0.012(11) -0.004(9)
C012 0.050(9) 0.063(10) 0.061(12) -0.004(9) -0.016(9) -0.001(8)
C013 0.031(8) 0.082(11) 0.035(9) 0.001(9) -0.014(7) -0.015(8)
C014 0.068(11) 0.055(10) 0.078(14) 0.029(10) -0.021(11) 0.006(10)
C015 0.039(8) 0.068(10) 0.046(10) 0.008(8) 0.007(8) 0.015(8)
C016 0.052(9) 0.081(12) 0.045(10) 0.007(10) -0.002(8) 0.012(9)
C017 0.054(10) 0.064(10) 0.055(12) -0.018(9) 0.015(10) -0.014(9)
C018 0.069(12) 0.070(11) 0.060(12) 0.030(10) -0.021(10) 0.003(10)
C019 0.052(9) 0.078(11) 0.031(9) -0.012(8) 0.009(8) 0.003(9)
C01A 0.063(10) 0.045(8) 0.040(10) -0.001(8) -0.009(8) -0.009(8)
C01B 0.068(11) 0.055(10) 0.039(10) -0.010(8) -0.005(9) -0.008(9)
C01C 0.065(11) 0.053(10) 0.089(15) 0.018(11) -0.021(10) 0.019(9)
C01D 0.054(10) 0.069(11) 0.037(10) -0.006(9) 0.001(8) -0.008(9)
C01E 0.063(10) 0.053(9) 0.068(13) -0.001(9) -0.007(10) 0.011(9)
C01F 0.070(11) 0.058(10) 0.070(13) 0.007(10) 0.002(11) 0.017(10)
C01G 0.060(10) 0.097(14) 0.036(10) -0.006(10) 0.007(8) -0.003(11)
C8 0.128(19) 0.082(14) 0.087(18) 0.005(13) -0.002(15) -0.032(15)

loop_
_atom_type_symbol
_atom_type_description
_atom_type_scat_dispersion_real
_atom_type_scat_dispersion_imag
_atom_type_scat_source
C C 0.0033 0.0016 'International Tables Vol C Tables 4.2.6.8 and 6.1.1.4'
H H 0.0000 0.0000 'International Tables Vol C Tables 4.2.6.8 and 6.1.1.4'
Cl Cl 0.1484 0.1585 'International Tables Vol C Tables 4.2.6.8 and 6.1.1.4'
N N 0.0061 0.0033 'International Tables Vol C Tables 4.2.6.8 and 6.1.1.4'
O O 0.0106 0.0060 'International Tables Vol C Tables 4.2.6.8 and 6.1.1.4'
Pt Pt -1.7033 8.3905 'International Tables Vol C Tables 4.2.6.8 and 6.1.1.4'

loop_
_geom_angle_atom_site_label_1
_geom_angle_atom_site_label_2
_geom_angle_atom_site_label_3
_geom_angle
N006 Pt01 O004 89.3(4)
C008 Pt01 O004 90.9(4)
C008 Pt01 N006 172.6(4)
N009 Pt01 O004 168.4(5)
N009 Pt01 N006 100.0(5)
N009 Pt01 C008 80.8(5)
N007 Pt02 O005 91.3(4)
N00A Pt02 O005 88.7(5)
N00A Pt02 N007 170.6(4)
N00A Pt02 C00I 80.5(5)
C00I Pt02 O005 166.6(5)
C00I Pt02 N007 100.6(5)
C00F O004 Pt01 126.2(9)
C00M O005 Pt02 127.2(9)
C00E N006 Pt01 123.7(10)
C00E N006 C00N 116.3(11)
C00N N006 Pt01 118.6(8)
C00J N007 Pt02 118.7(9)
C00K N007 Pt02 123.1(9)
C00K N007 C00J 115.9(12)
C00G C008 Pt01 115.9(9)
C00P C008 Pt01 122.9(10)
C00P C008 C00G 120.6(13)
C00R N009 Pt01 112.6(10)
C00V N009 Pt01 129.2(10)
C00V N009 C00R 117.5(13)
C00T N00A Pt02 117.9(10)
C00T N00A C00W 118.0(14)
C00W N00A Pt02 123.8(11)
C00F C00C C00E 123.6(13)
C016 C00C C00E 116.9(13)
C016 C00C C00F 118.5(14)
C00O C00D H00D 119.2
C00O C00D C012 121.7(16)
C012 C00D H00D 119.2
N006 C00E C00C 127.9(14)
N006 C00E H00E 116.0
C00C C00E H00E 116.0
O004 C00F C00C 122.4(13)
O004 C00F C00Q 121.1(14)
C00Q C00F C00C 116.5(13)
C008 C00G C00R 114.7(13)
C008 C00G C00Z 120.2(15)
C00Z C00G C00R 125.0(16)
C00I C00H C00T 115.3(13)
C00I C00H C01A 122.3(15)
C01A C00H C00T 121.9(14)
C00H C00I Pt02 113.4(11)
C00O C00I Pt02 130.8(11)
C00O C00I C00H 115.4(14)
N007 C00J H00J 108.2
N007 C00J C00N 112.0(10)
N007 C00J C010 112.6(11)
C00N C00J H00J 108.2
C00N C00J C010 107.4(11)
C010 C00J H00J 108.2
N007 C00K H00K 114.7
N007 C00K C00L 130.7(14)
C00L C00K H00K 114.7
C00M C00L C00K 121.7(13)
C00Y C00L C00K 116.7(14)
C00Y C00L C00M 121.3(14)
O005 C00M C00L 124.8(13)
O005 C00M C01E 119.1(15)
C01E C00M C00L 116.1(15)
N006 C00N C00J 109.8(10)
N006 C00N H00N 108.0
N006 C00N C00X 114.4(10)
C00J C00N H00N 108.0
C00J C00N C00X 108.6(10)
C00X C00N H00N 108.0
C00D C00O C00I 121.9(16)
C00D C00O H00O 119.0
C00I C00O H00O 119.0
C008 C00P H00P 118.5
C008 C00P C01F 123.0(16)
C01F C00P H00P 118.5
C00F C00Q H00Q 118.1
C019 C00Q C00F 123.8(14)
C019 C00Q H00Q 118.1
N009 C00R C00G 114.9(13)
C013 C00R N009 118.9(13)
C013 C00R C00G 126.1(14)
H00A C00S H00B 108.0
C00X C00S H00A 109.3
C00X C00S H00B 109.3
C015 C00S H00A 109.3
C015 C00S H00B 109.3
C015 C00S C00X 111.5(12)
N00A C00T C00H 112.4(13)
N00A C00T C01D 121.4(15)
C01D C00T C00H 126.2(14)
C00V C00U H00U 119.6
C01B C00U H00U 119.6
C01B C00U C00V 120.8(15)
N009 C00V C00U 120.6(14)
N009 C00V H00V 119.7
C00U C00V H00V 119.7
N00A C00W H00W 118.7
C011 C00W N00A 122.6(16)
C011 C00W H00W 118.7
C00N C00X H00C 109.8
C00N C00X H00F 109.8
C00S C00X C00N 109.2(11)
C00S C00X H00C 109.8
C00S C00X H00F 109.8
H00C C00X H00F 108.3
C00L C00Y H00Y 119.6
C018 C00Y C00L 120.8(16)
C018 C00Y H00Y 119.6
C00G C00Z H00Z 120.1
C01C C00Z C00G 119.8(17)
C01C C00Z H00Z 120.1
C00J C010 H01A 109.6
C00J C010 H01B 109.6
H01A C010 H01B 108.1
C015 C010 C00J 110.4(12)
C015 C010 H01A 109.6
C015 C010 H01B 109.6
C00W C011 H011 120.0
C00W C011 C017 120.0(17)
C017 C011 H011 120.0
C00D C012 H012 120.5
C01A C012 C00D 119.0(16)
C01A C012 H012 120.5
C00R C013 H013 119.1
C01B C013 C00R 121.8(14)
C01B C013 H013 119.1
C018 C014 H014 119.1
C018 C014 C01E 121.8(16)
C01E C014 H014 119.1
C00S C015 C010 112.0(11)
C00S C015 H01C 109.2
C00S C015 H01D 109.2
C010 C015 H01C 109.2
C010 C015 H01D 109.2
H01C C015 H01D 107.9
C00C C016 H016 119.5
C01G C016 C00C 121.1(16)
C01G C016 H016 119.5
C011 C017 H017 121.3
C01D C017 C011 117.4(16)
C01D C017 H017 121.3
C00Y C018 H018 120.8
C014 C018 C00Y 118.4(16)
C014 C018 H018 120.8
C00Q C019 H019 119.9
C00Q C019 C01G 120.2(15)
C01G C019 H019 119.9
C00H C01A H01E 120.3
C012 C01A C00H 119.4(16)
C012 C01A H01E 120.3
C00U C01B H01F 119.9
C013 C01B C00U 120.2(16)
C013 C01B H01F 119.9
C00Z C01C H01G 120.4
C00Z C01C C01F 119.2(16)
C01F C01C H01G 120.4
C00T C01D H01H 119.7
C017 C01D C00T 120.5(16)
C017 C01D H01H 119.7
C00M C01E H01I 119.3
C014 C01E C00M 121.5(16)
C014 C01E H01I 119.3
C00P C01F C01C 117.2(16)
C00P C01F H01J 121.4
C01C C01F H01J 121.4
C016 C01G C019 119.9(16)
C016 C01G H01K 120.1
C019 C01G H01K 120.1
Cl00 C8 Cl1 108.8(13)
Cl00 C8 H8A 109.9
Cl00 C8 H8B 109.9
Cl1 C8 H8A 109.9
Cl1 C8 H8B 109.9
H8A C8 H8B 108.3

loop_
_geom_bond_atom_site_label_1
_geom_bond_atom_site_label_2
_geom_bond_distance
Pt01 O004 2.067(9)
Pt01 N006 2.035(10)
Pt01 C008 2.024(11)
Pt01 N009 1.991(14)
Pt02 O005 2.029(13)
Pt02 N007 2.027(11)
Pt02 N00A 1.998(12)
Pt02 C00I 2.013(14)
Cl00 C8 1.74(2)
O004 C00F 1.273(17)
O005 C00M 1.326(18)
N006 C00E 1.251(17)
N006 C00N 1.505(16)
N007 C00J 1.483(14)
N007 C00K 1.277(17)
C008 C00G 1.317(19)
C008 C00P 1.305(17)
N009 C00R 1.436(18)
N009 C00V 1.394(17)
N00A C00T 1.339(18)
N00A C00W 1.370(18)
Cl1 C8 1.76(2)
C00C C00E 1.452(19)
C00C C00F 1.438(19)
C00C C016 1.40(2)
C00D H00D 0.9300
C00D C00O 1.345(19)
C00D C012 1.39(2)
C00E H00E 0.9300
C00F C00Q 1.384(19)
C00G C00R 1.439(19)
C00G C00Z 1.41(2)
C00H C00I 1.399(19)
C00H C00T 1.48(2)
C00H C01A 1.40(2)
C00I C00O 1.396(18)
C00J H00J 0.9800
C00J C00N 1.534(16)
C00J C010 1.541(19)
C00K H00K 0.9300
C00K C00L 1.466(19)
C00L C00M 1.41(2)
C00L C00Y 1.389(19)
C00M C01E 1.40(2)
C00N H00N 0.9800
C00N C00X 1.549(16)
C00O H00O 0.9300
C00P H00P 0.9300
C00P C01F 1.39(2)
C00Q H00Q 0.9300
C00Q C019 1.34(2)
C00R C013 1.42(2)
C00S H00A 0.9700
C00S H00B 0.9700
C00S C00X 1.526(19)
C00S C015 1.51(2)
C00T C01D 1.39(2)
C00U H00U 0.9300
C00U C00V 1.41(2)
C00U C01B 1.37(2)
C00V H00V 0.9300
C00W H00W 0.9300
C00W C011 1.36(2)
C00X H00C 0.9700
C00X H00F 0.9700
C00Y H00Y 0.9300
C00Y C018 1.39(2)
C00Z H00Z 0.9300
C00Z C01C 1.36(2)
C010 H01A 0.9700
C010 H01B 0.9700
C010 C015 1.530(19)
C011 H011 0.9300
C011 C017 1.39(2)
C012 H012 0.9300
C012 C01A 1.35(2)
C013 H013 0.9300
C013 C01B 1.34(2)
C014 H014 0.9300
C014 C018 1.36(2)
C014 C01E 1.38(2)
C015 H01C 0.9700
C015 H01D 0.9700
C016 H016 0.9300
C016 C01G 1.37(2)
C017 H017 0.9300
C017 C01D 1.38(2)
C018 H018 0.9300
C019 H019 0.9300
C019 C01G 1.37(2)
C01A H01E 0.9300
C01B H01F 0.9300
C01C H01G 0.9300
C01C C01F 1.39(2)
C01D H01H 0.9300
C01E H01I 0.9300
C01F H01J 0.9300
C01G H01K 0.9300
C8 H8A 0.9700
C8 H8B 0.9700
